data_4314687
loop_
_publ_author_name
'Allison Ross'
'Dinesh C. Soares'
'Danielle Covelli'
'Christophe Pannecouque'
'Laura Budd'
'Anna Collins'
'Neil Robertson'
'Simon Parsons'
'Erik De Clercq'
'Pierre Kennepohl'
'Peter J. Sadler'

_publ_contact_author_address
; 
 Department of Chemistry, 
 Joseph Black Builing, 
 West Mains Road, 
 University of Edinburgh, 
 Edinburgh, EH9 3JJ, UK. 
;
_publ_contact_author_email anna.collins@ed.ac.uk
_publ_contact_author_name 'Anna Collins'
_publ_contact_author_phone '+44 131 650 4806'
_publ_section_title
;
 Oxovanadium(IV) Cyclam and Bicyclam Complexes: Potential CXCR4 Receptor
 Antagonists
;
_journal_name_full 'Inorganic Chemistry'
_journal_page_first 1122
_journal_page_last 1132
_journal_paper_doi 10.1021/ic9020614
_journal_volume 49
_journal_year 2010
_chemical_absolute_configuration unk
_chemical_compound_source 'Allison Ross, ARVC(Cl)1'
_chemical_formula_moiety 'C10 H24 Cl N4 O1 V1, Cl, (C H4 O), 1.5(H2 O)'
_chemical_formula_sum 'C11 H31 Cl2 N4 O3.5 V'
_chemical_formula_weight 397.24
_space_group_IT_number 9
_symmetry_cell_setting monoclinic
_symmetry_space_group_name_Hall 'C -2yc'
_symmetry_space_group_name_H-M 'C 1 c 1'
_atom_sites_solution_hydrogens geom
_atom_sites_solution_primary direct
_audit_creation_date 07-11-06
_audit_creation_method CRYSTALS_ver_12.85
_cell_angle_alpha 90
_cell_angle_beta 101.165(2)
_cell_angle_gamma 90
_cell_formula_units_Z 8
_cell_length_a 15.3070(6)
_cell_length_b 13.2387(6)
_cell_length_c 18.7031(8)
_cell_measurement_reflns_used 9748
_cell_measurement_temperature 150
_cell_measurement_theta_max 29
_cell_measurement_theta_min 2
_cell_volume 3718.4(3)
_computing_cell_refinement 'SAINT (Siemens ,1995)'
_computing_data_collection 'SMART (Siemens, 1993)'
_computing_data_reduction 'SAINT (Siemens ,1995)'
_computing_molecular_graphics 'CAMERON (Watkin et al., 1996)'
_computing_publication_material 'CRYSTALS (Betteridge et al., 2003)'
_computing_structure_refinement 'CRYSTALS (Betteridge et al., 2003)'
_computing_structure_solution 'SIR92 (Altomare et al., 1994)'
_diffrn_ambient_temperature 150
_diffrn_measured_fraction_theta_full 0.998
_diffrn_measured_fraction_theta_max 0.958
_diffrn_measurement_device 'Bruker SMART'
_diffrn_measurement_device_type Area
_diffrn_measurement_method \w
_diffrn_radiation_monochromator graphite
_diffrn_radiation_type 'Mo K\a'
_diffrn_radiation_wavelength 0.71073
_diffrn_reflns_av_R_equivalents 0.048
_diffrn_reflns_limit_h_max 20
_diffrn_reflns_limit_h_min -20
_diffrn_reflns_limit_k_max 17
_diffrn_reflns_limit_k_min -17
_diffrn_reflns_limit_l_max 25
_diffrn_reflns_limit_l_min 0
_diffrn_reflns_number 8887
_diffrn_reflns_theta_full 27.594
_diffrn_reflns_theta_max 28.744
_diffrn_reflns_theta_min 2.051
_diffrn_standards_number 0
_exptl_absorpt_coefficient_mu 0.838
_exptl_absorpt_correction_T_max 0.62
_exptl_absorpt_correction_T_min 0.43
_exptl_absorpt_correction_type multi-scan
_exptl_absorpt_process_details 'SADABS (Siemens, 1996)'
_exptl_crystal_colour green
_exptl_crystal_density_diffrn 1.419
_exptl_crystal_density_method 'not measured'
_exptl_crystal_description block
_exptl_crystal_F_000 1680
_exptl_crystal_recrystallization_method
; 
Diffusion of ether into methanol solvent.
;
_exptl_crystal_size_max 0.68
_exptl_crystal_size_mid 0.60
_exptl_crystal_size_min 0.57
_refine_diff_density_max 1.72
_refine_diff_density_min -0.84
_refine_ls_extinction_method None
_refine_ls_goodness_of_fit_ref 1.1279
_refine_ls_hydrogen_treatment constr
_refine_ls_matrix_type full
_refine_ls_number_parameters 388
_refine_ls_number_reflns 8887
_refine_ls_number_restraints 2
_refine_ls_R_factor_all 0.0576
_refine_ls_R_factor_gt 0.0543
_refine_ls_shift/su_max 0.000456
_refine_ls_structure_factor_coef Fsqd
_refine_ls_weighting_details
;
 Method= Modified Sheldrick 
 w=1/[\s^2^(F^2^) + ( 0.04P)^2^ +11.26P] 
 ,where P=(max(Fo^2^,0) + 2Fc^2^)/3 
;
_refine_ls_weighting_scheme calc
_refine_ls_wR_factor_all 0.1491
_refine_ls_wR_factor_gt 0.1475
_refine_ls_wR_factor_ref 0.1491
_reflns_limit_h_max 20
_reflns_limit_h_min -20
_reflns_limit_k_max 17
_reflns_limit_k_min -17
_reflns_limit_l_max 25
_reflns_limit_l_min 0
_reflns_number_gt 8478
_reflns_number_total 8887
_reflns_threshold_expression I>2.0\s(I)
_oxford_diffrn_Wilson_B_factor 1.54
_oxford_diffrn_Wilson_scale 14.63
_oxford_refine_ls_r_factor_ref 0.0576
_oxford_refine_ls_scale 0.2438(2)
_oxford_reflns_number_all 8887
_oxford_reflns_threshold_expression_ref I>-10.0\s(I)
_oxford_structure_analysis_title 'ps7014 in C2'
_cod_data_source_file ic9020614_si_002_1.cif
_cod_data_source_block global
_cod_depositor_comments
;
The following automatic conversions were performed:

'_symmetry_cell_setting' value 'Monoclinic' changed to 'monoclinic'
according to the built-in table from CIF Core dictionary named
'cif_core.dic' version 2.4.1 from 2010-06-29.

Automatic conversion script
Id: cif_fix_values 1646 2011-03-28 12:23:43Z adriana 
;
_cod_original_sg_symbol_H-M 'C 1 c 1 '
_cod_original_formula_sum 'C11 H31 Cl2 N4 O3.50 V1'
_cod_database_code 4314687

loop_
_symmetry_equiv_pos_as_xyz
x,y,z
x+1/2,y+1/2,z
x,-y,z+1/2
x+1/2,-y+1/2,z+1/2

loop_
_atom_site_label
_atom_site_type_symbol
_atom_site_fract_x
_atom_site_fract_y
_atom_site_fract_z
_atom_site_U_iso_or_equiv
_atom_site_occupancy
_atom_site_adp_type
_atom_site_refinement_flags_posn
_atom_site_refinement_flags_adp
_atom_site_refinement_flags_occupancy
_atom_site_disorder_assembly
_atom_site_disorder_group
_oxford_atom_site_special_shape
_atom_site_attached_hydrogens
N1 N 0.5944(3) 1.0095(3) 0.6880(2) 0.0210 1.0000 Uani . . . . . . .
C2 C 0.5859(3) 0.9272(3) 0.7409(2) 0.0197 1.0000 Uani . . . . . . .
C3 C 0.4890(3) 0.8959(4) 0.7306(3) 0.0232 1.0000 Uani . . . . . . .
N4 N 0.4558(2) 0.8688(3) 0.6536(2) 0.0181 1.0000 Uani . . . . . . .
C5 C 0.3583(3) 0.8518(3) 0.6353(3) 0.0210 1.0000 Uani . . . . . . .
C6 C 0.3258(3) 0.8242(4) 0.5555(3) 0.0249 1.0000 Uani . . . . . . .
C7 C 0.3356(3) 0.9035(4) 0.4980(3) 0.0258 1.0000 Uani . . . . . . .
N8 N 0.4299(2) 0.9237(3) 0.4948(2) 0.0191 1.0000 Uani . . . . . . .
C9 C 0.4426(4) 0.9967(4) 0.4373(3) 0.0248 1.0000 Uani . . . . . . .
C10 C 0.5399(3) 1.0258(4) 0.4487(2) 0.0233 1.0000 Uani . . . . . . .
N11 N 0.5685(3) 1.0648(3) 0.5243(2) 0.0197 1.0000 Uani . . . . . . .
C12 C 0.6671(3) 1.0784(3) 0.5468(3) 0.0227 1.0000 Uani . . . . . . .
C13 C 0.6945(3) 1.1121(4) 0.6253(3) 0.0251 1.0000 Uani . . . . . . .
C14 C 0.6878(3) 1.0329(4) 0.6833(3) 0.0225 1.0000 Uani . . . . . . .
V15 V 0.50158(7) 0.98233(5) 0.59180(6) 0.0160 1.0000 Uani . . . . . . .
O16 O 0.4304(2) 1.0662(2) 0.60332(18) 0.0229 1.0000 Uani . . . . . . .
Cl17 Cl 0.61362(8) 0.83596(7) 0.57417(7) 0.0204 1.0000 Uani . . . . . . .
Cl18 Cl 0.54344(12) 0.82466(10) 0.29520(8) 0.0412 1.0000 Uani . . . . . . .
N101 N 0.5125(3) 0.4057(3) 0.7400(2) 0.0207 1.0000 Uani . . . . . . .
C102 C 0.5420(3) 0.4502(4) 0.8142(3) 0.0253 1.0000 Uani . . . . . . .
C103 C 0.6403(4) 0.4762(4) 0.8252(3) 0.0262 1.0000 Uani . . . . . . .
N104 N 0.6531(3) 0.5471(3) 0.7663(2) 0.0195 1.0000 Uani . . . . . . .
C105 C 0.7472(3) 0.5693(4) 0.7640(3) 0.0230 1.0000 Uani . . . . . . .
C106 C 0.7553(3) 0.6451(4) 0.7036(3) 0.0255 1.0000 Uani . . . . . . .
C107 C 0.7261(3) 0.6100(3) 0.6245(3) 0.0220 1.0000 Uani . . . . . . .
N108 N 0.6288(2) 0.5908(3) 0.6046(2) 0.0188 1.0000 Uani . . . . . . .
C109 C 0.5984(3) 0.5551(4) 0.5281(2) 0.0241 1.0000 Uani . . . . . . .
C110 C 0.5010(3) 0.5259(4) 0.5181(3) 0.0257 1.0000 Uani . . . . . . .
N111 N 0.4906(2) 0.4487(3) 0.57348(19) 0.0184 1.0000 Uani . . . . . . .
C112 C 0.3960(3) 0.4306(4) 0.5791(3) 0.0246 1.0000 Uani . . . . . . .
C113 C 0.3874(3) 0.3559(4) 0.6398(3) 0.0261 1.0000 Uani . . . . . . .
C114 C 0.4145(3) 0.3956(4) 0.7173(3) 0.0259 1.0000 Uani . . . . . . .
V115 V 0.58142(7) 0.48376(5) 0.66932(6) 0.0174 1.0000 Uani . . . . . . .
O116 O 0.6533(2) 0.3979(2) 0.66301(18) 0.0223 1.0000 Uani . . . . . . .
Cl117 Cl 0.47178(8) 0.62983(8) 0.68156(7) 0.0225 1.0000 Uani . . . . . . .
Cl118 Cl 0.63320(10) 0.27112(10) 0.37840(8) 0.0333 1.0000 Uani . . . . . . .
O201 O 0.2876(3) 0.6411(5) 0.3510(3) 0.0604 1.0000 Uani . . . . . . .
C202 C 0.2885(5) 0.5480(6) 0.3862(4) 0.0495 1.0000 Uani . . . . . . .
O203 O 0.3475(4) 0.2613(7) 0.4063(3) 0.0927 1.0000 Uani . . . . . . .
C204 C 0.3351(6) 0.2649(7) 0.3319(4) 0.0594 1.0000 Uani . . . . . . .
O205 O 0.5109(3) 0.2715(3) 0.4906(2) 0.0327 1.0000 Uani . . . . . . .
O206 O 0.4470(3) 0.7376(3) 0.4166(2) 0.0393 1.0000 Uani . . . . . . .
O207 O 0.6842(3) 0.7649(5) 0.4329(3) 0.0591 1.0000 Uani . . . . . . .
H1051 H 0.7759 0.5963 0.8112 0.0252 1.0000 Uiso R . . . . . .
H1052 H 0.7757 0.5063 0.7562 0.0259 1.0000 Uiso R . . . . . .
H1061 H 0.8177 0.6616 0.7096 0.0303 1.0000 Uiso R . . . . . .
H1062 H 0.7215 0.7038 0.7114 0.0303 1.0000 Uiso R . . . . . .
H1071 H 0.7426 0.6605 0.5917 0.0265 1.0000 Uiso R . . . . . .
H1072 H 0.7558 0.5464 0.6185 0.0270 1.0000 Uiso R . . . . . .
H1091 H 0.6052 0.6073 0.4943 0.0279 1.0000 Uiso R . . . . . .
H1092 H 0.6328 0.4954 0.5207 0.0281 1.0000 Uiso R . . . . . .
H1102 H 0.4654 0.5834 0.5224 0.0299 1.0000 Uiso R . . . . . .
H1101 H 0.4830 0.4966 0.4706 0.0296 1.0000 Uiso R . . . . . .
H1122 H 0.3682 0.4947 0.5880 0.0277 1.0000 Uiso R . . . . . .
H1121 H 0.3635 0.4031 0.5338 0.0279 1.0000 Uiso R . . . . . .
H1131 H 0.4216 0.2953 0.6338 0.0304 1.0000 Uiso R . . . . . .
H1132 H 0.3248 0.3386 0.6332 0.0300 1.0000 Uiso R . . . . . .
H1141 H 0.3878 0.4614 0.7197 0.0317 1.0000 Uiso R . . . . . .
H1142 H 0.3933 0.3495 0.7503 0.0317 1.0000 Uiso R . . . . . .
H1021 H 0.5333 0.4011 0.8508 0.0298 1.0000 Uiso R . . . . . .
H1022 H 0.5078 0.5107 0.8186 0.0296 1.0000 Uiso R . . . . . .
H1032 H 0.6600 0.5069 0.8725 0.0309 1.0000 Uiso R . . . . . .
H1031 H 0.6737 0.4150 0.8232 0.0307 1.0000 Uiso R . . . . . .
H51 H 0.3297 0.9128 0.6466 0.0260 1.0000 Uiso R . . . . . .
H52 H 0.3436 0.7965 0.6653 0.0261 1.0000 Uiso R . . . . . .
H62 H 0.2639 0.8078 0.5475 0.0290 1.0000 Uiso R . . . . . .
H61 H 0.3592 0.7651 0.5456 0.0284 1.0000 Uiso R . . . . . .
H71 H 0.3129 0.9669 0.5120 0.0308 1.0000 Uiso R . . . . . .
H72 H 0.3031 0.8831 0.4497 0.0307 1.0000 Uiso R . . . . . .
H91 H 0.4071 1.0565 0.4405 0.0285 1.0000 Uiso R . . . . . .
H92 H 0.4246 0.9651 0.3892 0.0286 1.0000 Uiso R . . . . . .
H102 H 0.5490 1.0746 0.4128 0.0278 1.0000 Uiso R . . . . . .
H101 H 0.5731 0.9652 0.4436 0.0280 1.0000 Uiso R . . . . . .
H122 H 0.6872 1.1275 0.5152 0.0277 1.0000 Uiso R . . . . . .
H121 H 0.6947 1.0138 0.5420 0.0282 1.0000 Uiso R . . . . . .
H131 H 0.7574 1.1313 0.6322 0.0304 1.0000 Uiso R . . . . . .
H132 H 0.6601 1.1696 0.6331 0.0300 1.0000 Uiso R . . . . . .
H142 H 0.7213 1.0533 0.7312 0.0244 1.0000 Uiso R . . . . . .
H141 H 0.7130 0.9705 0.6692 0.0248 1.0000 Uiso R . . . . . .
H21 H 0.6084 0.9503 0.7895 0.0234 1.0000 Uiso R . . . . . .
H22 H 0.6213 0.8709 0.7313 0.0227 1.0000 Uiso R . . . . . .
H31 H 0.4527 0.9507 0.7443 0.0284 1.0000 Uiso R . . . . . .
H32 H 0.4853 0.8376 0.7609 0.0280 1.0000 Uiso R . . . . . .
H1111 H 0.5089 0.3909 0.5570 0.0256 1.0000 Uiso R . . . . . .
H11 H 0.5751 1.0656 0.7067 0.0294 1.0000 Uiso R . . . . . .
H81 H 0.4547 0.8664 0.4853 0.0271 1.0000 Uiso R . . . . . .
H1081 H 0.6014 0.6481 0.6097 0.0277 1.0000 Uiso R . . . . . .
H41 H 0.4818 0.8103 0.6463 0.0269 1.0000 Uiso R . . . . . .
H1011 H 0.5338 0.3442 0.7430 0.0301 1.0000 Uiso R . . . . . .
H111 H 0.5457 1.1264 0.5242 0.0285 1.0000 Uiso R . . . . . .
H2022 H 0.2301 0.5200 0.3767 0.0709 1.0000 Uiso R . . . . . .
H2023 H 0.3086 0.5589 0.4373 0.0710 1.0000 Uiso R . . . . . .
H2021 H 0.3291 0.5024 0.3688 0.0712 1.0000 Uiso R . . . . . .
H2042 H 0.3891 0.2894 0.3188 0.0905 1.0000 Uiso R . . . . . .
H2043 H 0.2875 0.3098 0.3131 0.0909 1.0000 Uiso R . . . . . .
H2041 H 0.3223 0.1989 0.3125 0.0909 1.0000 Uiso R . . . . . .
H1041 H 0.6272 0.6044 0.7742 0.0289 1.0000 Uiso R . . . . . .
H2061 H 0.3985 0.7199 0.3927 0.0622 1.0000 Uiso R . . . . . .
H2062 H 0.4765 0.7604 0.3884 0.0620 1.0000 Uiso R . . . . . .
H2052 H 0.4615 0.2739 0.4656 0.0510 1.0000 Uiso R . . . . . .
H2031 H 0.2950 0.2618 0.4149 0.1097 1.0000 Uiso R . . . . . .
H2011 H 0.2445 0.6773 0.3587 0.0720 1.0000 Uiso R . . . . . .
H2051 H 0.5449 0.2714 0.4596 0.0405 1.0000 Uiso R . . . . . .
H2071 H 0.6654 0.7842 0.4706 0.0702 1.0000 Uiso R . . . . . .
H2072 H 0.6460 0.7815 0.3955 0.0702 1.0000 Uiso R . . . . . .

loop_
_atom_site_aniso_label
_atom_site_aniso_U_11
_atom_site_aniso_U_22
_atom_site_aniso_U_33
_atom_site_aniso_U_23
_atom_site_aniso_U_13
_atom_site_aniso_U_12
N1 0.024(2) 0.0183(17) 0.0211(19) -0.0004(14) 0.0046(15) 0.0003(15)
C2 0.020(2) 0.021(2) 0.017(2) 0.0018(15) 0.0045(16) 0.0007(16)
C3 0.027(2) 0.022(2) 0.024(2) 0.0030(17) 0.0142(18) 0.0006(17)
N4 0.0168(17) 0.0164(17) 0.0225(18) 0.0003(13) 0.0075(14) 0.0015(13)
C5 0.0165(19) 0.021(2) 0.027(2) 0.0033(17) 0.0079(17) -0.0008(16)
C6 0.026(2) 0.019(2) 0.030(2) -0.0008(17) 0.0050(19) -0.0083(17)
C7 0.021(2) 0.032(3) 0.024(2) -0.0004(18) 0.0044(18) 0.0015(18)
N8 0.0210(18) 0.0197(18) 0.0167(17) 0.0017(13) 0.0042(14) -0.0002(14)
C9 0.034(3) 0.024(2) 0.017(2) 0.0037(17) 0.004(2) -0.0005(19)
C10 0.028(2) 0.025(2) 0.019(2) 0.0021(16) 0.0107(18) -0.0013(18)
N11 0.0224(18) 0.0156(17) 0.0226(18) 0.0007(13) 0.0082(15) -0.0008(13)
C12 0.019(2) 0.020(2) 0.030(2) 0.0038(17) 0.0099(18) -0.0026(16)
C13 0.022(2) 0.023(2) 0.032(3) -0.0005(18) 0.0099(19) -0.0032(17)
C14 0.019(2) 0.024(2) 0.023(2) -0.0021(17) -0.0001(17) -0.0021(16)
V15 0.0159(3) 0.0162(4) 0.0168(3) 0.0000(3) 0.0055(3) 0.0009(3)
O16 0.0206(16) 0.0223(16) 0.0269(17) 0.0029(12) 0.0070(13) 0.0019(12)
Cl17 0.0216(5) 0.0160(5) 0.0255(5) -0.0001(4) 0.0092(4) 0.0027(4)
Cl18 0.0735(10) 0.0245(6) 0.0286(6) 0.0009(5) 0.0175(6) -0.0122(6)
N101 0.0236(19) 0.0186(17) 0.0210(18) 0.0012(13) 0.0071(15) 0.0012(14)
C102 0.033(3) 0.025(2) 0.019(2) 0.0010(17) 0.0083(19) -0.0027(19)
C103 0.027(3) 0.032(3) 0.018(2) 0.0037(18) 0.0024(19) 0.0028(19)
N104 0.0200(18) 0.0164(17) 0.0228(19) 0.0028(14) 0.0059(15) 0.0005(13)
C105 0.017(2) 0.026(2) 0.024(2) 0.0033(17) -0.0011(17) -0.0010(17)
C106 0.019(2) 0.026(2) 0.031(3) 0.0043(18) 0.0046(18) 0.0007(17)
C107 0.0142(19) 0.021(2) 0.033(2) 0.0049(18) 0.0092(17) 0.0026(16)
N108 0.0198(18) 0.0166(17) 0.0211(18) 0.0018(14) 0.0072(14) 0.0038(13)
C109 0.028(2) 0.028(2) 0.018(2) 0.0018(17) 0.0082(18) -0.0032(18)
C110 0.026(2) 0.031(3) 0.019(2) 0.0024(18) 0.0001(18) -0.0014(18)
N111 0.0191(18) 0.0173(17) 0.0197(19) 0.0003(13) 0.0064(15) 0.0021(14)
C112 0.021(2) 0.028(2) 0.025(2) -0.0005(18) 0.0058(18) -0.0020(17)
C113 0.020(2) 0.027(2) 0.031(3) -0.0001(19) 0.0064(19) -0.0065(18)
C114 0.024(2) 0.027(2) 0.030(2) 0.0010(19) 0.012(2) -0.0025(18)
V115 0.0175(4) 0.0173(4) 0.0184(4) 0.0006(3) 0.0059(3) 0.0009(3)
O116 0.0208(16) 0.0234(16) 0.0236(16) 0.0012(12) 0.0064(13) 0.0025(12)
Cl117 0.0220(5) 0.0190(5) 0.0284(5) 0.0018(4) 0.0095(4) 0.0039(4)
Cl118 0.0361(6) 0.0324(6) 0.0330(6) 0.0078(5) 0.0104(5) -0.0023(5)
O201 0.037(2) 0.081(4) 0.069(3) 0.000(3) 0.026(2) -0.002(2)
C202 0.033(3) 0.072(5) 0.040(3) 0.004(3) 0.001(2) 0.005(3)
O203 0.032(2) 0.202(8) 0.047(3) -0.002(4) 0.015(2) 0.008(4)
C204 0.067(5) 0.076(5) 0.042(4) 0.004(3) 0.027(3) 0.019(4)
O205 0.037(2) 0.0266(17) 0.038(2) -0.0026(14) 0.0153(16) 0.0034(14)
O206 0.049(2) 0.038(2) 0.038(2) -0.0072(17) 0.0252(19) -0.0048(18)
O207 0.044(3) 0.101(4) 0.038(2) 0.004(3) 0.022(2) 0.015(3)

loop_
_atom_type_symbol
_atom_type_scat_dispersion_real
_atom_type_scat_dispersion_imag
_atom_type_scat_Cromer_Mann_a1
_atom_type_scat_Cromer_Mann_b1
_atom_type_scat_Cromer_Mann_a2
_atom_type_scat_Cromer_Mann_b2
_atom_type_scat_Cromer_Mann_a3
_atom_type_scat_Cromer_Mann_b3
_atom_type_scat_Cromer_Mann_a4
_atom_type_scat_Cromer_Mann_b4
_atom_type_scat_Cromer_Mann_c
_atom_type_scat_source
C 0.0033 0.0016 2.3100 20.8439 1.0200 10.2075 1.5886 0.5687 0.8650 51.6512 0.2156 'International Tables Vol C 4.2.6.8 and 6.1.1.4'
H 0.0000 0.0000 0.4930 10.5109 0.3229 26.1257 0.1402 3.1424 0.0408 57.7998 0.0030 'International Tables Vol C 4.2.6.8 and 6.1.1.4'
Cl 0.1484 0.1585 11.4604 0.0104 7.1964 1.1662 6.2556 18.5194 1.6455 47.7784 -9.5574 'International Tables Vol C 4.2.6.8 and 6.1.1.4'
N 0.0061 0.0033 12.2126 0.0057 3.1322 9.8933 2.0125 28.9975 1.1663 0.5826 -11.5290 'International Tables Vol C 4.2.6.8 and 6.1.1.4'
O 0.0106 0.0060 3.0485 13.2771 2.2868 5.7011 1.5463 0.3239 0.8670 32.9089 0.2508 'International Tables Vol C 4.2.6.8 and 6.1.1.4'
V 0.3005 0.5294 10.2971 6.8657 7.3511 0.4385 2.0703 26.8938 2.0571 102.4780 1.2199 'International Tables Vol C 4.2.6.8 and 6.1.1.4'

loop_
_geom_angle_atom_site_label_1
_geom_angle_site_symmetry_1
_geom_angle_atom_site_label_2
_geom_angle_site_symmetry_2
_geom_angle_atom_site_label_3
_geom_angle_site_symmetry_3
_geom_angle
_geom_angle_publ_flag
C2 . N1 . C14 . 113.6(4) yes
C2 . N1 . V15 . 108.1(3) yes
C14 . N1 . V15 . 119.1(3) yes
C2 . N1 . H11 . 105.6 no
C14 . N1 . H11 . 104.2 no
V15 . N1 . H11 . 104.9 no
N1 . C2 . C3 . 108.9(4) yes
N1 . C2 . H21 . 109.5 no
C3 . C2 . H21 . 111.7 no
N1 . C2 . H22 . 108.6 no
C3 . C2 . H22 . 109.8 no
H21 . C2 . H22 . 108.3 no
C2 . C3 . N4 . 109.5(4) yes
C2 . C3 . H31 . 110.8 no
N4 . C3 . H31 . 109.3 no
C2 . C3 . H32 . 108.2 no
N4 . C3 . H32 . 109.3 no
H31 . C3 . H32 . 109.8 no
C3 . N4 . C5 . 113.7(3) yes
C3 . N4 . V15 . 106.0(3) yes
C5 . N4 . V15 . 114.3(3) yes
C3 . N4 . H41 . 106.3 no
C5 . N4 . H41 . 107.0 no
V15 . N4 . H41 . 109.3 no
N4 . C5 . C6 . 112.6(4) yes
N4 . C5 . H51 . 107.6 no
C6 . C5 . H51 . 109.9 no
N4 . C5 . H52 . 108.3 no
C6 . C5 . H52 . 108.4 no
H51 . C5 . H52 . 109.9 no
C5 . C6 . C7 . 117.8(4) yes
C5 . C6 . H62 . 109.6 no
C7 . C6 . H62 . 105.9 no
C5 . C6 . H61 . 107.2 no
C7 . C6 . H61 . 106.9 no
H62 . C6 . H61 . 109.2 no
C6 . C7 . N8 . 112.5(4) yes
C6 . C7 . H71 . 108.5 no
N8 . C7 . H71 . 105.0 no
C6 . C7 . H72 . 110.9 no
N8 . C7 . H72 . 109.7 no
H71 . C7 . H72 . 110.1 no
C7 . N8 . C9 . 114.4(4) yes
C7 . N8 . V15 . 112.7(3) yes
C9 . N8 . V15 . 105.5(3) yes
C7 . N8 . H81 . 108.3 no
C9 . N8 . H81 . 107.1 no
V15 . N8 . H81 . 108.7 no
N8 . C9 . C10 . 109.1(4) yes
N8 . C9 . H91 . 109.5 no
C10 . C9 . H91 . 109.4 no
N8 . C9 . H92 . 109.5 no
C10 . C9 . H92 . 109.3 no
H91 . C9 . H92 . 110.1 no
C9 . C10 . N11 . 108.8(4) yes
C9 . C10 . H102 . 110.2 no
N11 . C10 . H102 . 112.0 no
C9 . C10 . H101 . 107.3 no
N11 . C10 . H101 . 108.6 no
H102 . C10 . H101 . 109.8 no
C10 . N11 . C12 . 113.9(4) yes
C10 . N11 . V15 . 107.8(3) yes
C12 . N11 . V15 . 118.7(3) yes
C10 . N11 . H111 . 105.8 no
C12 . N11 . H111 . 105.4 no
V15 . N11 . H111 . 104.1 no
N11 . C12 . C13 . 112.6(4) yes
N11 . C12 . H122 . 109.4 no
C13 . C12 . H122 . 109.4 no
N11 . C12 . H121 . 107.6 no
C13 . C12 . H121 . 107.9 no
H122 . C12 . H121 . 109.9 no
C12 . C13 . C14 . 116.3(4) yes
C12 . C13 . H131 . 106.6 no
C14 . C13 . H131 . 106.5 no
C12 . C13 . H132 . 109.0 no
C14 . C13 . H132 . 108.9 no
H131 . C13 . H132 . 109.4 no
C13 . C14 . N1 . 112.6(4) yes
C13 . C14 . H142 . 111.4 no
N1 . C14 . H142 . 110.1 no
C13 . C14 . H141 . 107.9 no
N1 . C14 . H141 . 106.0 no
H142 . C14 . H141 . 108.5 no
N4 . V15 . N1 . 83.91(15) yes
N4 . V15 . N11 . 164.97(15) yes
N1 . V15 . N11 . 95.67(16) yes
N4 . V15 . N8 . 92.12(15) yes
N1 . V15 . N8 . 165.46(16) yes
N11 . V15 . N8 . 84.55(15) yes
N4 . V15 . O16 . 96.57(16) yes
N1 . V15 . O16 . 97.55(17) yes
N11 . V15 . O16 . 98.38(16) yes
N8 . V15 . O16 . 96.79(16) yes
N4 . V15 . Cl17 . 80.67(10) yes
N1 . V15 . Cl17 . 83.39(12) yes
N11 . V15 . Cl17 . 84.35(11) yes
N8 . V15 . Cl17 . 82.16(11) yes
O16 . V15 . Cl17 . 176.99(12) yes
C102 . N101 . C114 . 114.1(4) yes
C102 . N101 . V115 . 106.9(3) yes
C114 . N101 . V115 . 117.7(3) yes
C102 . N101 . H1011 . 105.3 no
C114 . N101 . H1011 . 106.1 no
V115 . N101 . H1011 . 105.7 no
N101 . C102 . C103 . 109.2(4) yes
N101 . C102 . H1021 . 109.4 no
C103 . C102 . H1021 . 108.9 no
N101 . C102 . H1022 . 109.5 no
C103 . C102 . H1022 . 109.8 no
H1021 . C102 . H1022 . 110.1 no
C102 . C103 . N104 . 108.2(4) yes
C102 . C103 . H1032 . 110.1 no
N104 . C103 . H1032 . 110.4 no
C102 . C103 . H1031 . 109.0 no
N104 . C103 . H1031 . 110.8 no
H1032 . C103 . H1031 . 108.3 no
C103 . N104 . C105 . 114.6(4) yes
C103 . N104 . V115 . 105.3(3) yes
C105 . N104 . V115 . 113.8(3) yes
C103 . N104 . H1041 . 106.9 no
C105 . N104 . H1041 . 107.9 no
V115 . N104 . H1041 . 108.1 no
N104 . C105 . C106 . 111.7(4) yes
N104 . C105 . H1051 . 108.5 no
C106 . C105 . H1051 . 110.0 no
N104 . C105 . H1052 . 107.7 no
C106 . C105 . H1052 . 110.5 no
H1051 . C105 . H1052 . 108.5 no
C105 . C106 . C107 . 117.6(4) yes
C105 . C106 . H1061 . 106.4 no
C107 . C106 . H1061 . 106.1 no
C105 . C106 . H1062 . 107.2 no
C107 . C106 . H1062 . 109.1 no
H1061 . C106 . H1062 . 110.4 no
C106 . C107 . N108 . 112.6(4) yes
C106 . C107 . H1071 . 109.8 no
N108 . C107 . H1071 . 109.2 no
C106 . C107 . H1072 . 108.6 no
N108 . C107 . H1072 . 106.9 no
H1071 . C107 . H1072 . 109.7 no
C107 . N108 . C109 . 113.9(3) yes
C107 . N108 . V115 . 114.6(3) yes
C109 . N108 . V115 . 105.2(3) yes
C107 . N108 . H1081 . 107.5 no
C109 . N108 . H1081 . 108.1 no
V115 . N108 . H1081 . 107.2 no
N108 . C109 . C110 . 108.4(4) yes
N108 . C109 . H1091 . 110.5 no
C110 . C109 . H1091 . 109.5 no
N108 . C109 . H1092 . 108.4 no
C110 . C109 . H1092 . 108.8 no
H1091 . C109 . H1092 . 111.3 no
C109 . C110 . N111 . 109.0(4) yes
C109 . C110 . H1102 . 110.7 no
N111 . C110 . H1102 . 110.5 no
C109 . C110 . H1101 . 108.5 no
N111 . C110 . H1101 . 108.5 no
H1102 . C110 . H1101 . 109.6 no
C110 . N111 . C112 . 113.4(4) yes
C110 . N111 . V115 . 107.5(3) yes
C112 . N111 . V115 . 117.9(3) yes
C110 . N111 . H1111 . 105.4 no
C112 . N111 . H1111 . 105.1 no
V115 . N111 . H1111 . 106.6 no
N111 . C112 . C113 . 112.4(4) yes
N111 . C112 . H1122 . 109.4 no
C113 . C112 . H1122 . 109.3 no
N111 . C112 . H1121 . 110.0 no
C113 . C112 . H1121 . 107.7 no
H1122 . C112 . H1121 . 108.0 no
C112 . C113 . C114 . 115.9(4) yes
C112 . C113 . H1131 . 108.6 no
C114 . C113 . H1131 . 109.9 no
C112 . C113 . H1132 . 106.4 no
C114 . C113 . H1132 . 106.5 no
H1131 . C113 . H1132 . 109.3 no
C113 . C114 . N101 . 112.2(4) yes
C113 . C114 . H1141 . 108.3 no
N101 . C114 . H1141 . 108.6 no
C113 . C114 . H1142 . 109.0 no
N101 . C114 . H1142 . 108.7 no
H1141 . C114 . H1142 . 110.0 no
N101 . V115 . N104 . 84.04(15) yes
N101 . V115 . N111 . 95.59(15) yes
N104 . V115 . N111 . 166.94(15) yes
N101 . V115 . N108 . 165.46(15) yes
N104 . V115 . N108 . 92.71(15) yes
N111 . V115 . N108 . 84.38(15) yes
N101 . V115 . O116 . 97.61(16) yes
N104 . V115 . O116 . 95.44(16) yes
N111 . V115 . O116 . 97.54(16) yes
N108 . V115 . O116 . 96.81(16) yes
N101 . V115 . Cl117 . 84.24(11) yes
N104 . V115 . Cl117 . 82.28(11) yes
N111 . V115 . Cl117 . 84.69(11) yes
N108 . V115 . Cl117 . 81.27(10) yes
O116 . V115 . Cl117 . 176.93(13) yes
C202 . O201 . H2011 . 110.7 no
O201 . C202 . H2022 . 109.5 no
O201 . C202 . H2023 . 108.1 no
H2022 . C202 . H2023 . 110.7 no
O201 . C202 . H2021 . 110.0 no
H2022 . C202 . H2021 . 109.6 no
H2023 . C202 . H2021 . 109.1 no
C204 . O203 . H2031 . 104.1 no
O203 . C204 . H2042 . 108.4 no
O203 . C204 . H2043 . 110.1 no
H2042 . C204 . H2043 . 109.2 no
O203 . C204 . H2041 . 109.5 no
H2042 . C204 . H2041 . 109.6 no
H2043 . C204 . H2041 . 110.1 no
H2052 . O205 . H2051 . 103.6 no
H2061 . O206 . H2062 . 108.0 no
H2071 . O207 . H2072 . 108.5 no

loop_
_geom_bond_atom_site_label_1
_geom_bond_site_symmetry_1
_geom_bond_atom_site_label_2
_geom_bond_site_symmetry_2
_geom_bond_distance
_geom_bond_publ_flag
N1 . C2 . 1.494(6) yes
N1 . C14 . 1.481(6) yes
N1 . V15 . 2.097(4) yes
N1 . H11 . 0.894 no
C2 . C3 . 1.516(6) yes
C2 . H21 . 0.958 no
C2 . H22 . 0.958 no
C3 . N4 . 1.477(6) yes
C3 . H31 . 0.977 no
C3 . H32 . 0.965 no
N4 . C5 . 1.483(6) yes
N4 . V15 . 2.097(4) yes
N4 . H41 . 0.893 no
C5 . C6 . 1.523(7) yes
C5 . H51 . 0.961 no
C5 . H52 . 0.974 no
C6 . C7 . 1.531(7) yes
C6 . H62 . 0.955 no
C6 . H61 . 0.973 no
C7 . N8 . 1.480(6) yes
C7 . H71 . 0.963 no
C7 . H72 . 0.982 no
N8 . C9 . 1.485(6) yes
N8 . V15 . 2.081(4) yes
N8 . H81 . 0.882 no
C9 . C10 . 1.513(7) yes
C9 . H91 . 0.969 no
C9 . H92 . 0.983 no
C10 . N11 . 1.489(6) yes
C10 . H102 . 0.961 no
C10 . H101 . 0.965 no
N11 . C12 . 1.496(6) yes
N11 . V15 . 2.082(4) yes
N11 . H111 . 0.887 no
C12 . C13 . 1.513(7) yes
C12 . H122 . 0.968 no
C12 . H121 . 0.967 no
C13 . C14 . 1.527(7) yes
C13 . H131 . 0.979 no
C13 . H132 . 0.953 no
C14 . H142 . 0.980 no
C14 . H141 . 0.970 no
V15 . O16 . 1.599(3) yes
V15 . Cl17 . 2.6501(12) yes
N101 . C102 . 1.495(6) yes
N101 . C114 . 1.483(6) yes
N101 . V115 . 2.114(4) yes
N101 . H1011 . 0.875 no
C102 . C103 . 1.518(7) yes
C102 . H1021 . 0.971 no
C102 . H1022 . 0.970 no
C103 . N104 . 1.489(6) yes
C103 . H1032 . 0.968 no
C103 . H1031 . 0.962 no
N104 . C105 . 1.479(6) yes
N104 . V115 . 2.104(4) yes
N104 . H1041 . 0.882 no
C105 . C106 . 1.533(6) yes
C105 . H1051 . 0.974 no
C105 . H1052 . 0.966 no
C106 . C107 . 1.532(7) yes
C106 . H1061 . 0.965 no
C106 . H1062 . 0.960 no
C107 . N108 . 1.486(6) yes
C107 . H1071 . 0.973 no
C107 . H1072 . 0.973 no
N108 . C109 . 1.494(6) yes
N108 . V115 . 2.083(4) yes
N108 . H1081 . 0.881 no
C109 . C110 . 1.516(7) yes
C109 . H1091 . 0.955 no
C109 . H1092 . 0.974 no
C110 . N111 . 1.486(6) yes
C110 . H1102 . 0.949 no
C110 . H1101 . 0.960 no
N111 . C112 . 1.490(6) yes
N111 . V115 . 2.097(4) yes
N111 . H1111 . 0.890 no
C112 . C113 . 1.531(7) yes
C112 . H1122 . 0.979 no
C112 . H1121 . 0.966 no
C113 . C114 . 1.522(7) yes
C113 . H1131 . 0.976 no
C113 . H1132 . 0.970 no
C114 . H1141 . 0.967 no
C114 . H1142 . 0.968 no
V115 . O116 . 1.603(3) yes
V115 . Cl117 . 2.5995(12) yes
O201 . C202 . 1.396(9) yes
O201 . H2011 . 0.850 no
C202 . H2022 . 0.952 no
C202 . H2023 . 0.956 no
C202 . H2021 . 0.967 no
O203 . C204 . 1.367(9) yes
O203 . H2031 . 0.850 no
C204 . H2042 . 0.962 no
C204 . H2043 . 0.954 no
C204 . H2041 . 0.952 no
O205 . H2052 . 0.810 no
O205 . H2051 . 0.850 no
O206 . H2061 . 0.822 no
O206 . H2062 . 0.815 no
O207 . H2071 . 0.850 no
O207 . H2072 . 0.850 no
